data_2225686
loop_
_publ_author_name
'Abdul Rahim, Aisyah Saad'
'Abd Hamid, Shafida'
'Narendra Babu, Shivanagere Nagojappa'
'Loh, Wan-Sin'
'Fun, Hoong-Kun'

_publ_section_title
;
 Ethyl 4-(2-hydroxyethylamino)-3-nitrobenzoate
;
_journal_coeditor_code WN2377
_journal_issue 4
_journal_name_full 'Acta Crystallographica Section E'
_journal_page_first o846
_journal_page_last o847
_journal_paper_doi 10.1107/S1600536810008147
_journal_volume 66
_journal_year 2010
_chemical_formula_iupac 'C11 H14 N2 O5'
_chemical_formula_moiety 'C11 H14 N2 O5'
_chemical_formula_sum 'C11 H14 N2 O5'
_chemical_formula_weight 254.24
_chemical_name_systematic
;
Ethyl 4-(2-hydroxyethylamino)-3-nitrobenzoate
;
_space_group_IT_number 14
_symmetry_cell_setting monoclinic
_symmetry_space_group_name_Hall '-P 2ybc'
_symmetry_space_group_name_H-M 'P 1 21/c 1'
_atom_sites_solution_hydrogens geom
_atom_sites_solution_primary direct
_atom_sites_solution_secondary difmap
_audit_creation_method SHELXL-97
_cell_angle_alpha 90.00
_cell_angle_beta 99.607(2)
_cell_angle_gamma 90.00
_cell_formula_units_Z 4
_cell_length_a 10.6422(6)
_cell_length_b 14.9954(9)
_cell_length_c 7.1975(4)
_cell_measurement_reflns_used 1880
_cell_measurement_temperature 100.00(10)
_cell_measurement_theta_max 28.07
_cell_measurement_theta_min 2.37
_cell_volume 1132.50(11)
_computing_cell_refinement 'SAINT (Bruker, 2009)'
_computing_data_collection 'APEX2 (Bruker, 2009)'
_computing_data_reduction 'SAINT (Bruker, 2009)'
_computing_molecular_graphics 'SHELXTL (Sheldrick, 2008)'
_computing_publication_material
;
SHELXTL (Sheldrick, 2008) and PLATON (Spek, 2009)
;
_computing_structure_refinement 'SHELXTL (Sheldrick, 2008)'
_computing_structure_solution 'SHELXTL (Sheldrick, 2008)'
_diffrn_ambient_temperature 100.00(10)
_diffrn_measured_fraction_theta_full 0.994
_diffrn_measured_fraction_theta_max 0.994
_diffrn_measurement_device_type
;
Bruker SMART APEXII CCD area-detector diffractometer
;
_diffrn_measurement_method '\f and \w scans'
_diffrn_radiation_monochromator graphite
_diffrn_radiation_source 'fine-focus sealed tube'
_diffrn_radiation_type MoK\a
_diffrn_radiation_wavelength 0.71073
_diffrn_reflns_av_R_equivalents 0.050
_diffrn_reflns_av_sigmaI/netI 0.0506
_diffrn_reflns_limit_h_max 13
_diffrn_reflns_limit_h_min -13
_diffrn_reflns_limit_k_max 19
_diffrn_reflns_limit_k_min -19
_diffrn_reflns_limit_l_max 9
_diffrn_reflns_limit_l_min -8
_diffrn_reflns_number 8457
_diffrn_reflns_theta_full 27.50
_diffrn_reflns_theta_max 27.50
_diffrn_reflns_theta_min 2.37
_diffrn_standards_number 0
_exptl_absorpt_coefficient_mu 0.119
_exptl_absorpt_correction_T_max 0.9968
_exptl_absorpt_correction_T_min 0.9509
_exptl_absorpt_correction_type multi-scan
_exptl_absorpt_process_details '(<i>SADABS</i>; Bruker, 2090)'
_exptl_crystal_colour yellow
_exptl_crystal_density_diffrn 1.491
_exptl_crystal_density_method 'not measured'
_exptl_crystal_description needle
_exptl_crystal_F_000 536
_exptl_crystal_size_max 0.43
_exptl_crystal_size_mid 0.13
_exptl_crystal_size_min 0.03
_refine_diff_density_max 0.501
_refine_diff_density_min -0.313
_refine_ls_extinction_method none
_refine_ls_goodness_of_fit_ref 1.041
_refine_ls_hydrogen_treatment mixed
_refine_ls_matrix_type full
_refine_ls_number_parameters 173
_refine_ls_number_reflns 2587
_refine_ls_number_restraints 0
_refine_ls_restrained_S_all 1.041
_refine_ls_R_factor_all 0.0702
_refine_ls_R_factor_gt 0.0511
_refine_ls_shift/su_max_lt 0.001
_refine_ls_shift/su_mean 0.000
_refine_ls_structure_factor_coef Fsqd
_refine_ls_weighting_details 'calc w=1/[\s^2^(Fo^2^)+(0.0602P)^2^+0.3204P] where P=(Fo^2^+2Fc^2^)/3'
_refine_ls_weighting_scheme calc
_refine_ls_wR_factor_gt 0.1127
_refine_ls_wR_factor_ref 0.1288
_reflns_number_gt 2026
_reflns_number_total 2587
_reflns_threshold_expression I>2\s(I)
_cod_data_source_file wn2377.cif
_cod_data_source_block I
_cod_depositor_comments
;
The following automatic conversions were performed:
'_symmetry_cell_setting' value 'Monoclinic' changed to 'monoclinic'
according to '/home/saulius/struct/CIF-dictionaries/cif_core.dic'
dictionary named 'cif_core.dic' version 2.4.1 from 2010-06-29.

Automatic conversion script
Id: cif_fix_enum 1527 2010-12-29 10:47:43Z saulius 
;
_cod_original_sg_symbol_H-M 'P 21/c'
_cod_database_code 2225686
_cod_database_fobs_code 2225686

loop_
_symmetry_equiv_pos_as_xyz
'x, y, z'
'-x, y+1/2, -z+1/2'
'-x, -y, -z'
'x, -y-1/2, z-1/2'

loop_
_atom_site_type_symbol
_atom_site_label
_atom_site_fract_x
_atom_site_fract_y
_atom_site_fract_z
_atom_site_U_iso_or_equiv
_atom_site_adp_type
_atom_site_calc_flag
_atom_site_refinement_flags
_atom_site_occupancy
_atom_site_disorder_assembly
_atom_site_disorder_group
O O1 0.38669(15) 0.04338(11) 1.1300(3) 0.0285(4) Uani d . 1 . .
O O2 0.57298(13) 0.09227(10) 1.2508(2) 0.0193(4) Uani d . 1 . .
O O3 0.04479(14) 0.22764(10) 0.8325(2) 0.0194(4) Uani d . 1 . .
O O4 0.07343(13) 0.37665(10) 0.8413(2) 0.0170(4) Uani d . 1 . .
O O5 0.82105(15) 0.33071(11) 1.0883(2) 0.0192(4) Uani d . 1 . .
N N1 0.46108(17) 0.10564(12) 1.1729(3) 0.0157(4) Uani d . 1 . .
N N2 0.61527(17) 0.26565(12) 1.2825(3) 0.0147(4) Uani d . 1 . .
C C1 0.29266(19) 0.20462(14) 1.0362(3) 0.0141(5) Uani d . 1 . .
H H1A 0.2445 0.1539 0.9998 0.017 Uiso calc R 1 . .
C C2 0.4166(2) 0.19539(14) 1.1327(3) 0.0135(4) Uani d . 1 . .
C C3 0.49466(19) 0.27115(14) 1.1919(3) 0.0135(4) Uani d . 1 . .
C C4 0.43542(19) 0.35571(14) 1.1508(3) 0.0148(5) Uani d . 1 . .
H H4A 0.4811 0.4071 1.1901 0.018 Uiso calc R 1 . .
C C5 0.3135(2) 0.36374(14) 1.0555(3) 0.0148(5) Uani d . 1 . .
H H5A 0.2784 0.4202 1.0308 0.018 Uiso calc R 1 . .
C C6 0.2402(2) 0.28743(14) 0.9938(3) 0.0150(5) Uani d . 1 . .
C C7 0.11002(19) 0.29283(14) 0.8828(3) 0.0148(5) Uani d . 1 . .
C C8 -0.05110(19) 0.38757(14) 0.7226(3) 0.0168(5) Uani d . 1 . .
H H8A -0.1143 0.3517 0.7709 0.020 Uiso calc R 1 . .
H H8B -0.0473 0.3685 0.5949 0.020 Uiso calc R 1 . .
C C9 -0.0866(2) 0.48440(16) 0.7242(4) 0.0254(6) Uani d . 1 . .
H H9A -0.1695 0.4929 0.6501 0.038 Uiso calc R 1 . .
H H9B -0.0251 0.5192 0.6722 0.038 Uiso calc R 1 . .
H H9C -0.0879 0.5031 0.8515 0.038 Uiso calc R 1 . .
C C10 0.69687(19) 0.34151(14) 1.3465(3) 0.0142(4) Uani d . 1 . .
H H10A 0.7673 0.3210 1.4400 0.017 Uiso calc R 1 . .
H H10B 0.6484 0.3841 1.4073 0.017 Uiso calc R 1 . .
C C11 0.75012(19) 0.38863(14) 1.1886(3) 0.0157(5) Uani d . 1 . .
H H11A 0.6801 0.4141 1.1011 0.019 Uiso calc R 1 . .
H H11B 0.8047 0.4372 1.2419 0.019 Uiso calc R 1 . .
H H2A 0.642(2) 0.2141(18) 1.310(4) 0.021(7) Uiso d . 1 . .
H H5B 0.888(3) 0.3148(18) 1.156(4) 0.028(8) Uiso d . 1 . .

loop_
_atom_site_aniso_label
_atom_site_aniso_U_11
_atom_site_aniso_U_22
_atom_site_aniso_U_33
_atom_site_aniso_U_12
_atom_site_aniso_U_13
_atom_site_aniso_U_23
O1 0.0224(8) 0.0119(8) 0.0480(12) -0.0046(7) -0.0035(8) 0.0003(8)
O2 0.0169(8) 0.0143(8) 0.0252(9) 0.0027(6) -0.0004(7) 0.0010(7)
O3 0.0145(7) 0.0177(8) 0.0243(9) -0.0040(6) -0.0011(7) 0.0005(7)
O4 0.0118(7) 0.0168(8) 0.0207(9) 0.0003(6) -0.0024(6) 0.0005(7)
O5 0.0149(8) 0.0216(9) 0.0204(9) 0.0025(6) 0.0012(7) -0.0020(7)
N1 0.0146(9) 0.0129(9) 0.0192(10) -0.0015(7) 0.0018(7) -0.0009(8)
N2 0.0116(8) 0.0115(9) 0.0201(10) 0.0007(7) 0.0002(8) 0.0017(8)
C1 0.0153(11) 0.0145(10) 0.0130(11) -0.0038(8) 0.0036(8) -0.0026(9)
C2 0.0151(10) 0.0119(10) 0.0144(11) -0.0002(8) 0.0051(8) 0.0017(8)
C3 0.0145(10) 0.0142(11) 0.0118(11) -0.0018(8) 0.0029(8) -0.0001(8)
C4 0.0135(10) 0.0123(10) 0.0188(12) -0.0012(8) 0.0030(8) -0.0016(9)
C5 0.0169(10) 0.0128(10) 0.0147(11) 0.0014(8) 0.0027(8) 0.0010(9)
C6 0.0132(10) 0.0165(11) 0.0156(11) 0.0003(8) 0.0030(9) 0.0013(9)
C7 0.0148(10) 0.0159(11) 0.0144(11) -0.0004(8) 0.0045(9) 0.0007(9)
C8 0.0116(10) 0.0203(11) 0.0161(11) 0.0004(8) -0.0045(9) 0.0015(9)
C9 0.0198(11) 0.0226(13) 0.0301(14) 0.0053(9) -0.0069(10) -0.0019(11)
C10 0.0116(9) 0.0147(10) 0.0148(11) -0.0009(8) -0.0017(8) -0.0004(9)
C11 0.0127(10) 0.0128(10) 0.0208(11) -0.0013(8) 0.0005(9) -0.0004(9)

loop_
_atom_type_symbol
_atom_type_description
_atom_type_scat_dispersion_real
_atom_type_scat_dispersion_imag
_atom_type_scat_source
C C 0.0033 0.0016 'International Tables Vol C Tables 4.2.6.8 and 6.1.1.4'
H H 0.0000 0.0000 'International Tables Vol C Tables 4.2.6.8 and 6.1.1.4'
N N 0.0061 0.0033 'International Tables Vol C Tables 4.2.6.8 and 6.1.1.4'
O O 0.0106 0.0060 'International Tables Vol C Tables 4.2.6.8 and 6.1.1.4'

loop_
_geom_angle_atom_site_label_1
_geom_angle_atom_site_label_2
_geom_angle_atom_site_label_3
_geom_angle_site_symmetry_1
_geom_angle_site_symmetry_3
_geom_angle
_geom_angle_publ_flag
C7 O4 C8 . . 116.01(16) ?
C11 O5 H5B . . 110(2) ?
O1 N1 O2 . . 121.21(17) ?
O1 N1 C2 . . 118.86(17) ?
O2 N1 C2 . . 119.92(17) ?
C3 N2 C10 . . 125.21(19) ?
C3 N2 H2A . . 115.5(18) ?
C10 N2 H2A . . 119.1(18) ?
C6 C1 C2 . . 121.12(19) ?
C6 C1 H1A . . 119.4 ?
C2 C1 H1A . . 119.4 ?
C1 C2 C3 . . 121.68(19) ?
C1 C2 N1 . . 116.49(18) ?
C3 C2 N1 . . 121.82(19) ?
N2 C3 C4 . . 120.65(19) ?
N2 C3 C2 . . 123.9(2) ?
C4 C3 C2 . . 115.47(18) ?
C5 C4 C3 . . 122.1(2) ?
C5 C4 H4A . . 118.9 ?
C3 C4 H4A . . 118.9 ?
C4 C5 C6 . . 120.9(2) ?
C4 C5 H5A . . 119.5 ?
C6 C5 H5A . . 119.5 ?
C1 C6 C5 . . 118.61(19) ?
C1 C6 C7 . . 118.53(19) ?
C5 C6 C7 . . 122.85(19) ?
O3 C7 O4 . . 123.96(19) ?
O3 C7 C6 . . 123.46(19) ?
O4 C7 C6 . . 112.56(18) ?
O4 C8 C9 . . 107.99(17) ?
O4 C8 H8A . . 110.1 ?
C9 C8 H8A . . 110.1 ?
O4 C8 H8B . . 110.1 ?
C9 C8 H8B . . 110.1 ?
H8A C8 H8B . . 108.4 ?
C8 C9 H9A . . 109.5 ?
C8 C9 H9B . . 109.5 ?
H9A C9 H9B . . 109.5 ?
C8 C9 H9C . . 109.5 ?
H9A C9 H9C . . 109.5 ?
H9B C9 H9C . . 109.5 ?
N2 C10 C11 . . 113.65(18) ?
N2 C10 H10A . . 108.8 ?
C11 C10 H10A . . 108.8 ?
N2 C10 H10B . . 108.8 ?
C11 C10 H10B . . 108.8 ?
H10A C10 H10B . . 107.7 ?
O5 C11 C10 . . 112.94(18) ?
O5 C11 H11A . . 109.0 ?
C10 C11 H11A . . 109.0 ?
O5 C11 H11B . . 109.0 ?
C10 C11 H11B . . 109.0 ?
H11A C11 H11B . . 107.8 ?

loop_
_geom_bond_atom_site_label_1
_geom_bond_atom_site_label_2
_geom_bond_site_symmetry_2
_geom_bond_distance
_geom_bond_publ_flag
O1 N1 . 1.230(2) ?
O2 N1 . 1.245(2) ?
O3 C7 . 1.218(3) ?
O4 C7 . 1.335(3) ?
O4 C8 . 1.461(2) ?
O5 C11 . 1.424(3) ?
O5 H5B . 0.83(3) ?
N1 C2 . 1.440(3) ?
N2 C3 . 1.342(3) ?
N2 C10 . 1.459(3) ?
N2 H2A . 0.84(3) ?
C1 C6 . 1.375(3) ?
C1 C2 . 1.391(3) ?
C1 H1A . 0.9300 ?
C2 C3 . 1.430(3) ?
C3 C4 . 1.425(3) ?
C4 C5 . 1.368(3) ?
C4 H4A . 0.9300 ?
C5 C6 . 1.414(3) ?
C5 H5A . 0.9300 ?
C6 C7 . 1.482(3) ?
C8 C9 . 1.501(3) ?
C8 H8A . 0.9700 ?
C8 H8B . 0.9700 ?
C9 H9A . 0.9600 ?
C9 H9B . 0.9600 ?
C9 H9C . 0.9600 ?
C10 C11 . 1.526(3) ?
C10 H10A . 0.9700 ?
C10 H10B . 0.9700 ?
C11 H11A . 0.9700 ?
C11 H11B . 0.9700 ?

loop_
_geom_hbond_atom_site_label_D
_geom_hbond_atom_site_label_H
_geom_hbond_atom_site_label_A
_geom_hbond_site_symmetry_A
_geom_hbond_distance_DH
_geom_hbond_distance_HA
_geom_hbond_distance_DA
_geom_hbond_angle_DHA
_geom_hbond_publ_flag
N2 H2A O2 . 0.84(3) 1.99(3) 2.642(2) 134(2) yes
O5 H5B O3 4_666 0.83(3) 2.02(3) 2.851(2) 177(3) yes
C8 H8A O5 1_455 0.9700 2.5100 3.271(3) 135.00 yes
C10 H10A O5 4_566 0.97 2.54 3.267(3) 132.0 yes
C10 H10B O1 2_657 0.9700 2.4300 3.168(3) 133.00 yes
C11 H11A O2 4_565 0.97 2.59 3.403(3) 141.6 yes

loop_
_geom_torsion_atom_site_label_1
_geom_torsion_atom_site_label_2
_geom_torsion_atom_site_label_3
_geom_torsion_atom_site_label_4
_geom_torsion_site_symmetry_1
_geom_torsion_site_symmetry_2
_geom_torsion_site_symmetry_3
_geom_torsion_site_symmetry_4
_geom_torsion
_geom_torsion_publ_flag
C6 C1 C2 C3 . . . . 0.0(3) ?
C6 C1 C2 N1 . . . . 178.9(2) ?
O1 N1 C2 C1 . . . . -3.9(3) ?
O2 N1 C2 C1 . . . . 176.5(2) ?
O1 N1 C2 C3 . . . . 175.0(2) ?
O2 N1 C2 C3 . . . . -4.6(3) ?
C10 N2 C3 C4 . . . . -0.1(3) ?
C10 N2 C3 C2 . . . . -179.3(2) ?
C1 C2 C3 N2 . . . . -178.8(2) ?
N1 C2 C3 N2 . . . . 2.4(3) ?
C1 C2 C3 C4 . . . . 2.0(3) ?
N1 C2 C3 C4 . . . . -176.81(19) ?
N2 C3 C4 C5 . . . . 178.7(2) ?
C2 C3 C4 C5 . . . . -2.1(3) ?
C3 C4 C5 C6 . . . . 0.3(3) ?
C2 C1 C6 C5 . . . . -1.9(3) ?
C2 C1 C6 C7 . . . . 177.1(2) ?
C4 C5 C6 C1 . . . . 1.8(3) ?
C4 C5 C6 C7 . . . . -177.2(2) ?
C8 O4 C7 O3 . . . . -2.2(3) ?
C8 O4 C7 C6 . . . . 176.60(18) ?
C1 C6 C7 O3 . . . . 2.8(3) ?
C5 C6 C7 O3 . . . . -178.3(2) ?
C1 C6 C7 O4 . . . . -176.1(2) ?
C5 C6 C7 O4 . . . . 2.9(3) ?
C7 O4 C8 C9 . . . . 168.7(2) ?
C3 N2 C10 C11 . . . . -76.3(3) ?
N2 C10 C11 O5 . . . . -57.4(2) ?

loop_
_cod_related_entry_id
_cod_related_entry_database
_cod_related_entry_code
1 ChemSpider 24744634
